data_7020957
loop_
_publ_author_name
'Xiang, Hua'
'Lu, Wen-Guan'
'Zhang, Wei-Xiong'
'Jiang, Long'

_publ_section_title
;
 A {Cr2Dy4} compressed octahedron: the first sulfate-based single-molecule
 magnet.
;
_journal_issue 4
_journal_name_full 'Dalton transactions (Cambridge, England : 2003)'
_journal_page_first 867
_journal_page_last 870
_journal_paper_doi 10.1039/c2dt32651e
_journal_volume 42
_journal_year 2013
_chemical_formula_sum 'C4 H40 Cr2 Dy4 N2 O42 S6'
_chemical_formula_weight 1734.74
_chemical_name_systematic
;
?
;
_space_group_IT_number 14
_symmetry_cell_setting monoclinic
_symmetry_space_group_name_Hall '-P 2ybc'
_symmetry_space_group_name_H-M 'P 1 21/c 1'
_atom_sites_solution_hydrogens geom
_atom_sites_solution_primary direct
_atom_sites_solution_secondary difmap
_audit_creation_method SHELXL-97
_cell_angle_alpha 90.00
_cell_angle_beta 107.116(4)
_cell_angle_gamma 90.00
_cell_formula_units_Z 2
_cell_length_a 11.2900(4)
_cell_length_b 12.5406(4)
_cell_length_c 14.0595(5)
_cell_measurement_reflns_used 2.08
_cell_measurement_temperature 293(2)
_cell_measurement_theta_max 324
_cell_measurement_theta_min 27.08
_cell_volume 1902.43(12)
_computing_cell_refinement 'Bruker FRAMBO'
_computing_data_collection 'Bruker FRAMBO'
_computing_data_reduction 'Bruker SAINT'
_computing_molecular_graphics 'Bruker SHELXTL'
_computing_publication_material 'Bruker SHELXTL'
_computing_structure_refinement 'SHELXL-97 (Sheldrick, 1997)'
_computing_structure_solution 'SHELXS-97 (Sheldrick, 1990)'
_diffrn_ambient_temperature 293(2)
_diffrn_measured_fraction_theta_full 0.989
_diffrn_measured_fraction_theta_max 0.989
_diffrn_measurement_device_type 'multiwire proportional'
_diffrn_measurement_method 'phi and omega scans'
_diffrn_radiation_monochromator graphite
_diffrn_radiation_source 'fine-focus sealed tube'
_diffrn_radiation_type MoK\a
_diffrn_radiation_wavelength 0.71073
_diffrn_reflns_av_R_equivalents 0.0408
_diffrn_reflns_av_sigmaI/netI 0.0577
_diffrn_reflns_limit_h_max 11
_diffrn_reflns_limit_h_min -14
_diffrn_reflns_limit_k_max 12
_diffrn_reflns_limit_k_min -16
_diffrn_reflns_limit_l_max 17
_diffrn_reflns_limit_l_min -17
_diffrn_reflns_number 10747
_diffrn_reflns_theta_full 27.00
_diffrn_reflns_theta_max 27.00
_diffrn_reflns_theta_min 3.03
_diffrn_standards_decay_% 0
_diffrn_standards_interval_count 0
_diffrn_standards_number 0
_exptl_absorpt_coefficient_mu 8.771
_exptl_absorpt_correction_T_max 0.2729
_exptl_absorpt_correction_T_min 0.2089
_exptl_absorpt_correction_type multi-scan
_exptl_absorpt_process_details SADABS
_exptl_crystal_colour red
_exptl_crystal_density_diffrn 3.028
_exptl_crystal_density_method 'not measured'
_exptl_crystal_description block
_exptl_crystal_F_000 1644
_exptl_crystal_size_max 0.26
_exptl_crystal_size_mid 0.22
_exptl_crystal_size_min 0.20
_refine_diff_density_max 1.385
_refine_diff_density_min -1.679
_refine_diff_density_rms 0.244
_refine_ls_extinction_method none
_refine_ls_goodness_of_fit_ref 1.065
_refine_ls_hydrogen_treatment mixed
_refine_ls_matrix_type full
_refine_ls_number_parameters 313
_refine_ls_number_reflns 4106
_refine_ls_number_restraints 18
_refine_ls_restrained_S_all 1.062
_refine_ls_R_factor_all 0.0471
_refine_ls_R_factor_gt 0.0314
_refine_ls_shift/su_max 0.000
_refine_ls_shift/su_mean 0.000
_refine_ls_structure_factor_coef Fsqd
_refine_ls_weighting_details 'calc w=1/[\s^2^(Fo^2^)+(0.0177P)^2^+0.0000P] where P=(Fo^2^+2Fc^2^)/3'
_refine_ls_weighting_scheme calc
_refine_ls_wR_factor_gt 0.0541
_refine_ls_wR_factor_ref 0.0608
_reflns_number_gt 3344
_reflns_number_total 4106
_reflns_threshold_expression >2sigma(I)
_cod_data_source_file c2dt32651e.txt
_cod_data_source_block 0708_6
_cod_depositor_comments
;
The following automatic conversions were performed:

'_symmetry_cell_setting' value 'Monoclinic' changed to 'monoclinic'
according to /home/saulius/struct/CIF-dictionaries/cif_core.dic
dictionary named 'cif_core.dic' version 2.4.2 from 2011-04-26.

Automatic conversion script
Id: cif_fix_values 1891 2012-01-12 08:04:46Z andrius 
;
_cod_original_cell_volume 1902.43(11)
_cod_original_sg_symbol_H-M P2(1)/c
_cod_database_code 7020957

loop_
_symmetry_equiv_pos_as_xyz
'x, y, z'
'-x, y+1/2, -z+1/2'
'-x, -y, -z'
'x, -y-1/2, z-1/2'

loop_
_atom_site_label
_atom_site_type_symbol
_atom_site_fract_x
_atom_site_fract_y
_atom_site_fract_z
_atom_site_U_iso_or_equiv
_atom_site_adp_type
_atom_site_occupancy
_atom_site_symmetry_multiplicity
_atom_site_calc_flag
_atom_site_refinement_flags
Dy1 Dy 0.25901(2) 0.41468(2) 0.08608(2) 0.00904(8) Uani 1 1 d .
Dy2 Dy -0.05430(3) 0.27631(2) -0.07329(2) 0.00948(8) Uani 1 1 d .
Cr1 Cr -0.03105(8) 0.47059(7) 0.08991(7) 0.0073(2) Uani 1 1 d .
S1 S -0.27906(13) 0.34762(12) 0.03868(11) 0.0110(3) Uani 1 1 d .
S2 S 0.26451(14) 0.15767(12) 0.21061(11) 0.0139(3) Uani 1 1 d .
S3 S 0.16743(14) 0.54956(12) 0.27428(11) 0.0113(3) Uani 1 1 d .
O20 O -0.1180(4) 0.6088(3) 0.0780(3) 0.0103(9) Uani 1 1 d .
O14 O 0.0621(4) 0.3375(3) 0.0883(3) 0.0127(10) Uani 1 1 d .
O12 O 0.0463(4) 0.4912(3) 0.2376(3) 0.0134(9) Uani 1 1 d .
O1 O -0.3391(4) 0.4351(3) -0.0282(3) 0.0164(10) Uani 1 1 d .
O13 O -0.1005(3) 0.4554(3) -0.0527(3) 0.0082(8) Uani 1 1 d .
O2 O -0.3663(4) 0.2968(3) 0.0820(3) 0.0168(10) Uani 1 1 d .
O4 O -0.1731(4) 0.3928(3) 0.1200(3) 0.0126(9) Uani 1 1 d .
O9 O 0.1505(4) 0.6583(3) 0.2340(3) 0.0173(10) Uani 1 1 d .
O1W O 0.3790(4) 0.3378(4) -0.0140(3) 0.0211(10) Uani 1 1 d D
O3 O -0.2285(4) 0.2692(3) -0.0177(3) 0.0157(10) Uani 1 1 d .
O2W O 0.4712(4) 0.4276(4) 0.1800(3) 0.0196(10) Uani 1 1 d D
O6 O 0.2106(4) 0.0739(3) 0.1386(3) 0.0247(11) Uani 1 1 d .
O5W O -0.1780(5) 0.1403(3) -0.1794(3) 0.0257(11) Uani 1 1 d D
O5 O 0.1699(4) 0.1984(3) 0.2552(3) 0.0256(11) Uani 1 1 d .
O8 O 0.3058(4) 0.2464(3) 0.1585(3) 0.0178(10) Uani 1 1 d .
O11 O 0.2624(4) 0.4914(3) 0.2413(3) 0.0180(10) Uani 1 1 d .
O10 O 0.2020(4) 0.5513(3) 0.3825(3) 0.0160(10) Uani 1 1 d .
O4W O -0.0280(4) 0.1204(3) 0.0251(3) 0.0196(10) Uani 1 1 d D
O7 O 0.3712(4) 0.1160(3) 0.2884(3) 0.0253(11) Uani 1 1 d .
O3W O 0.1014(5) 0.1766(4) -0.1140(4) 0.0381(14) Uani 1 1 d D
O6W O 0.5584(5) 0.2683(5) 0.3104(6) 0.072(2) Uani 1 1 d D
N11 N 0.4531(9) 0.5958(5) 0.5220(7) 0.074(3) Uani 1 1 d .
H11A H 0.4583 0.6552 0.5588 0.089 Uiso 1 1 calc R
H11B H 0.3813 0.5981 0.4724 0.089 Uiso 1 1 calc R
C11 C 0.4544(8) 0.5028(7) 0.5834(6) 0.044(2) Uani 1 1 d .
H11C H 0.3873 0.5071 0.6134 0.053 Uiso 1 1 calc R
H11D H 0.5321 0.4992 0.6363 0.053 Uiso 1 1 calc R
C12 C 0.4397(10) 0.4084(7) 0.5212(8) 0.065(3) Uani 1 1 d .
H12A H 0.3620 0.4119 0.4682 0.078 Uiso 1 1 calc R
H12B H 0.4389 0.3450 0.5605 0.078 Uiso 1 1 calc R
H3B H 0.071(8) 0.116(4) -0.138(7) 0.098 Uiso 1 1 d D
H5B H -0.181(10) 0.074(2) -0.164(6) 0.098 Uiso 1 1 d D
H2B H 0.518(7) 0.483(4) 0.192(7) 0.098 Uiso 1 1 d D
H5A H -0.180(10) 0.144(7) -0.241(2) 0.098 Uiso 1 1 d D
H1A H 0.365(7) 0.349(8) -0.0766(16) 0.098 Uiso 1 1 d D
H4B H -0.081(6) 0.097(7) 0.054(6) 0.098 Uiso 1 1 d D
H6A H 0.551(8) 0.220(7) 0.265(6) 0.098 Uiso 1 1 d D
H3A H 0.152(7) 0.197(7) -0.145(6) 0.098 Uiso 1 1 d D
H4A H 0.044(3) 0.096(7) 0.057(6) 0.098 Uiso 1 1 d D
H6B H 0.637(2) 0.274(7) 0.341(6) 0.098 Uiso 1 1 d D
H2A H 0.506(7) 0.379(5) 0.222(6) 0.098 Uiso 1 1 d D
H1B H 0.4574(17) 0.333(8) 0.013(5) 0.098 Uiso 1 1 d D
H20 H -0.134(10) 0.627(8) 0.121(8) 0.098 Uiso 1 1 d .
H14 H 0.061(10) 0.306(8) 0.128(8) 0.098 Uiso 1 1 d .

loop_
_atom_site_aniso_label
_atom_site_aniso_U_11
_atom_site_aniso_U_22
_atom_site_aniso_U_33
_atom_site_aniso_U_23
_atom_site_aniso_U_13
_atom_site_aniso_U_12
Dy1 0.00793(15) 0.00888(15) 0.01001(14) 0.00085(11) 0.00220(11) 0.00138(12)
Dy2 0.01138(15) 0.00675(14) 0.01040(14) -0.00077(11) 0.00332(12) -0.00016(12)
Cr1 0.0070(5) 0.0072(5) 0.0076(5) -0.0006(4) 0.0023(4) 0.0002(4)
S1 0.0096(7) 0.0104(7) 0.0139(8) 0.0005(6) 0.0050(6) -0.0003(7)
S2 0.0147(8) 0.0117(8) 0.0153(8) 0.0028(6) 0.0046(7) 0.0025(7)
S3 0.0137(8) 0.0115(7) 0.0077(7) -0.0004(6) 0.0014(6) 0.0011(7)
O20 0.015(2) 0.010(2) 0.009(2) -0.0019(17) 0.0066(18) 0.0006(18)
O14 0.017(2) 0.009(2) 0.014(2) 0.0001(17) 0.0075(19) 0.0002(19)
O12 0.015(2) 0.016(2) 0.008(2) 0.0009(17) 0.0007(17) -0.0021(19)
O1 0.012(2) 0.014(2) 0.020(2) 0.0062(19) 0.0002(19) 0.0037(19)
O13 0.008(2) 0.008(2) 0.007(2) 0.0005(16) 0.0013(17) 0.0005(17)
O2 0.010(2) 0.017(2) 0.024(3) 0.0022(19) 0.0072(19) -0.0018(19)
O4 0.010(2) 0.019(2) 0.010(2) 0.0000(18) 0.0047(17) -0.0028(19)
O9 0.025(2) 0.008(2) 0.015(2) 0.0000(18) 0.001(2) 0.001(2)
O1W 0.009(2) 0.033(3) 0.021(2) -0.002(2) 0.0042(19) 0.005(2)
O3 0.017(2) 0.011(2) 0.021(2) -0.0012(18) 0.008(2) -0.002(2)
O2W 0.017(2) 0.021(2) 0.020(2) 0.001(2) 0.004(2) -0.002(2)
O6 0.030(3) 0.016(2) 0.024(3) -0.004(2) 0.002(2) -0.003(2)
O5W 0.042(3) 0.017(2) 0.016(2) -0.002(2) 0.005(2) -0.009(2)
O5 0.033(3) 0.025(3) 0.029(3) 0.009(2) 0.024(2) 0.008(2)
O8 0.017(2) 0.014(2) 0.026(3) 0.0083(19) 0.012(2) 0.005(2)
O11 0.016(2) 0.026(3) 0.012(2) -0.0036(19) 0.0032(19) 0.004(2)
O10 0.017(2) 0.021(2) 0.007(2) 0.0016(18) -0.0005(18) 0.004(2)
O4W 0.016(2) 0.018(2) 0.024(3) 0.005(2) 0.004(2) -0.004(2)
O7 0.023(3) 0.022(2) 0.023(3) 0.008(2) -0.005(2) 0.007(2)
O3W 0.050(4) 0.012(2) 0.071(4) -0.009(3) 0.048(3) -0.001(3)
O6W 0.038(4) 0.056(4) 0.094(6) 0.032(4) -0.023(4) -0.004(3)
N11 0.121(8) 0.033(4) 0.099(7) -0.007(4) 0.079(6) -0.008(5)
C11 0.046(5) 0.059(6) 0.033(5) 0.004(4) 0.018(4) -0.007(5)
C12 0.090(8) 0.038(5) 0.097(8) -0.011(5) 0.074(7) -0.027(5)

loop_
_atom_type_symbol
_atom_type_description
_atom_type_scat_dispersion_real
_atom_type_scat_dispersion_imag
_atom_type_scat_source
C C 0.0033 0.0016 'International Tables Vol C Tables 4.2.6.8 and 6.1.1.4'
H H 0.0000 0.0000 'International Tables Vol C Tables 4.2.6.8 and 6.1.1.4'
N N 0.0061 0.0033 'International Tables Vol C Tables 4.2.6.8 and 6.1.1.4'
O O 0.0106 0.0060 'International Tables Vol C Tables 4.2.6.8 and 6.1.1.4'
S S 0.1246 0.1234 'International Tables Vol C Tables 4.2.6.8 and 6.1.1.4'
Cr Cr 0.3209 0.6236 'International Tables Vol C Tables 4.2.6.8 and 6.1.1.4'
Dy Dy -0.1892 4.4098 'International Tables Vol C Tables 4.2.6.8 and 6.1.1.4'

loop_
_geom_angle_atom_site_label_1
_geom_angle_atom_site_label_2
_geom_angle_atom_site_label_3
_geom_angle
_geom_angle_site_symmetry_1
_geom_angle_site_symmetry_3
O8 Dy1 O1 145.02(14) . 3_565
O8 Dy1 O13 140.40(14) . 3_565
O1 Dy1 O13 73.93(13) 3_565 3_565
O8 Dy1 O11 91.44(14) . .
O1 Dy1 O11 95.17(15) 3_565 .
O13 Dy1 O11 73.11(13) 3_565 .
O8 Dy1 O2W 75.97(15) . .
O1 Dy1 O2W 73.05(14) 3_565 .
O13 Dy1 O2W 130.11(14) 3_565 .
O11 Dy1 O2W 73.81(15) . .
O8 Dy1 O20 107.96(14) . 3_565
O1 Dy1 O20 88.84(14) 3_565 3_565
O13 Dy1 O20 69.21(13) 3_565 3_565
O11 Dy1 O20 139.30(14) . 3_565
O2W Dy1 O20 144.69(15) . 3_565
O8 Dy1 O1W 78.49(15) . .
O1 Dy1 O1W 77.21(15) 3_565 .
O13 Dy1 O1W 132.80(14) 3_565 .
O11 Dy1 O1W 146.59(14) . .
O2W Dy1 O1W 72.85(15) . .
O20 Dy1 O1W 73.71(14) 3_565 .
O8 Dy1 O14 74.04(14) . .
O1 Dy1 O14 140.69(13) 3_565 .
O13 Dy1 O14 68.62(13) 3_565 .
O11 Dy1 O14 85.25(14) . .
O2W Dy1 O14 142.70(15) . .
O20 Dy1 O14 67.28(14) 3_565 .
O1W Dy1 O14 121.21(15) . .
O8 Dy1 Cr1 137.84(10) . 3_565
O1 Dy1 Cr1 71.72(10) 3_565 3_565
O13 Dy1 Cr1 34.84(9) 3_565 3_565
O11 Dy1 Cr1 107.93(10) . 3_565
O2W Dy1 Cr1 144.74(11) . 3_565
O20 Dy1 Cr1 35.96(10) 3_565 3_565
O1W Dy1 Cr1 100.51(10) . 3_565
O14 Dy1 Cr1 70.84(9) . 3_565
O8 Dy1 Cr1 106.11(10) . .
O1 Dy1 Cr1 108.40(10) 3_565 .
O13 Dy1 Cr1 34.48(9) 3_565 .
O11 Dy1 Cr1 69.72(10) . .
O2W Dy1 Cr1 143.49(11) . .
O20 Dy1 Cr1 70.61(10) 3_565 .
O1W Dy1 Cr1 143.66(10) . .
O14 Dy1 Cr1 35.47(10) . .
Cr1 Dy1 Cr1 51.56(3) 3_565 .
O8 Dy1 Dy2 84.31(10) . .
O1 Dy1 Dy2 121.71(10) 3_565 .
O13 Dy1 Dy2 72.15(9) 3_565 .
O11 Dy1 Dy2 117.68(10) . .
O2W Dy1 Dy2 157.66(11) . .
O20 Dy1 Dy2 34.86(10) 3_565 .
O1W Dy1 Dy2 93.19(11) . .
O14 Dy1 Dy2 33.97(10) . .
Cr1 Dy1 Dy2 53.540(17) 3_565 .
Cr1 Dy1 Dy2 52.607(16) . .
O3 Dy2 O13 75.76(13) . .
O3 Dy2 O9 98.02(15) . 3_565
O13 Dy2 O9 74.15(13) . 3_565
O3 Dy2 O3W 145.69(15) . .
O13 Dy2 O3W 138.29(15) . .
O9 Dy2 O3W 96.80(18) 3_565 .
O3 Dy2 O4W 75.15(15) . .
O13 Dy2 O4W 135.64(15) . .
O9 Dy2 O4W 142.70(14) 3_565 .
O3W Dy2 O4W 74.32(17) . .
O3 Dy2 O14 88.61(14) . .
O13 Dy2 O14 69.83(13) . .
O9 Dy2 O14 140.45(13) 3_565 .
O3W Dy2 O14 99.21(18) . .
O4W Dy2 O14 76.71(14) . .
O3 Dy2 O5W 77.78(16) . .
O13 Dy2 O5W 129.99(15) . .
O9 Dy2 O5W 68.50(15) 3_565 .
O3W Dy2 O5W 79.21(18) . .
O4W Dy2 O5W 74.22(15) . .
O14 Dy2 O5W 150.19(14) . .
O3 Dy2 O20 142.53(13) . 3_565
O13 Dy2 O20 69.21(13) . 3_565
O9 Dy2 O20 85.09(14) 3_565 3_565
O3W Dy2 O20 69.48(15) . 3_565
O4W Dy2 O20 122.78(14) . 3_565
O14 Dy2 O20 67.42(13) . 3_565
O5W Dy2 O20 136.07(15) . 3_565
O3 Dy2 Cr1 72.34(10) . .
O13 Dy2 Cr1 35.15(9) . .
O9 Dy2 Cr1 109.28(10) 3_565 .
O3W Dy2 Cr1 130.28(14) . .
O4W Dy2 Cr1 103.46(11) . .
O14 Dy2 Cr1 36.35(10) . .
O5W Dy2 Cr1 149.46(13) . .
O20 Dy2 Cr1 71.46(9) 3_565 .
O3 Dy2 Cr1 110.49(10) . 3_565
O13 Dy2 Cr1 34.73(9) . 3_565
O9 Dy2 Cr1 70.27(10) 3_565 3_565
O3W Dy2 Cr1 103.62(12) . 3_565
O4W Dy2 Cr1 146.81(11) . 3_565
O14 Dy2 Cr1 70.90(10) . 3_565
O5W Dy2 Cr1 138.71(11) . 3_565
O20 Dy2 Cr1 35.76(10) 3_565 3_565
Cr1 Dy2 Cr1 51.91(3) . 3_565
O3 Dy2 Dy1 121.80(10) . .
O13 Dy2 Dy1 72.91(9) . .
O9 Dy2 Dy1 118.14(10) 3_565 .
O3W Dy2 Dy1 76.48(14) . .
O4W Dy2 Dy1 95.36(11) . .
O14 Dy2 Dy1 34.65(10) . .
O5W Dy2 Dy1 155.38(12) . .
O20 Dy2 Dy1 34.34(9) 3_565 .
Cr1 Dy2 Dy1 54.013(16) . .
Cr1 Dy2 Dy1 53.117(16) 3_565 .
O13 Cr1 O13 82.94(16) . 3_565
O13 Cr1 O20 87.64(16) . .
O13 Cr1 O20 87.58(16) 3_565 .
O13 Cr1 O14 87.67(16) . .
O13 Cr1 O14 87.07(16) 3_565 .
O20 Cr1 O14 173.29(17) . .
O13 Cr1 O12 177.55(17) . .
O13 Cr1 O12 94.70(16) 3_565 .
O20 Cr1 O12 91.63(16) . .
O14 Cr1 O12 92.85(17) . .
O13 Cr1 O4 93.73(16) . .
O13 Cr1 O4 176.66(16) 3_565 .
O20 Cr1 O4 92.09(17) . .
O14 Cr1 O4 93.02(17) . .
O12 Cr1 O4 88.63(16) . .
O13 Cr1 Cr1 41.64(11) . 3_565
O13 Cr1 Cr1 41.30(11) 3_565 3_565
O20 Cr1 Cr1 86.81(12) . 3_565
O14 Cr1 Cr1 86.49(12) . 3_565
O12 Cr1 Cr1 135.99(13) . 3_565
O4 Cr1 Cr1 135.37(12) . 3_565
O13 Cr1 Dy2 44.17(11) . .
O13 Cr1 Dy2 94.36(11) 3_565 .
O20 Cr1 Dy2 130.73(12) . .
O14 Cr1 Dy2 45.81(12) . .
O12 Cr1 Dy2 136.97(12) . .
O4 Cr1 Dy2 83.34(12) . .
Cr1 Cr1 Dy2 64.77(3) 3_565 .
O13 Cr1 Dy1 44.22(11) . 3_565
O13 Cr1 Dy1 94.49(11) 3_565 3_565
O20 Cr1 Dy1 45.64(12) . 3_565
O14 Cr1 Dy1 130.87(13) . 3_565
O12 Cr1 Dy1 135.68(12) . 3_565
O4 Cr1 Dy1 82.93(11) . 3_565
Cr1 Cr1 Dy1 64.89(3) 3_565 3_565
Dy2 Cr1 Dy1 85.21(2) . 3_565
O13 Cr1 Dy2 93.34(11) . 3_565
O13 Cr1 Dy2 43.23(11) 3_565 3_565
O20 Cr1 Dy2 46.15(12) . 3_565
O14 Cr1 Dy2 129.43(13) . 3_565
O12 Cr1 Dy2 84.48(11) . 3_565
O4 Cr1 Dy2 137.19(12) . 3_565
Cr1 Cr1 Dy2 63.31(3) 3_565 3_565
Dy2 Cr1 Dy2 128.09(3) . 3_565
Dy1 Cr1 Dy2 73.343(19) 3_565 3_565
O13 Cr1 Dy1 93.57(12) . .
O13 Cr1 Dy1 43.35(11) 3_565 .
O20 Cr1 Dy1 130.03(13) . .
O14 Cr1 Dy1 45.58(12) . .
O12 Cr1 Dy1 85.11(12) . .
O4 Cr1 Dy1 137.49(12) . .
Cr1 Cr1 Dy1 63.55(3) 3_565 .
Dy2 Cr1 Dy1 73.38(2) . .
Dy1 Cr1 Dy1 128.44(3) 3_565 .
Dy2 Cr1 Dy1 83.97(2) 3_565 .
O2 S1 O1 110.7(2) . .
O2 S1 O3 110.5(2) . .
O1 S1 O3 109.3(2) . .
O2 S1 O4 109.5(2) . .
O1 S1 O4 108.6(2) . .
O3 S1 O4 108.2(2) . .
O6 S2 O7 110.1(3) . .
O6 S2 O5 109.6(3) . .
O7 S2 O5 110.2(3) . .
O6 S2 O8 109.0(3) . .
O7 S2 O8 109.2(3) . .
O5 S2 O8 108.7(2) . .
O10 S3 O9 110.7(2) . .
O10 S3 O11 109.8(2) . .
O9 S3 O11 111.1(3) . .
O10 S3 O12 107.6(2) . .
O9 S3 O12 108.6(2) . .
O11 S3 O12 108.8(2) . .
Cr1 O20 Dy1 98.39(16) . 3_565
Cr1 O20 Dy2 98.09(17) . 3_565
Dy1 O20 Dy2 110.80(16) 3_565 3_565
Cr1 O20 H20 117(9) . .
Dy1 O20 H20 126(9) 3_565 .
Dy2 O20 H20 104(9) 3_565 .
Cr1 O14 Dy2 97.84(17) . .
Cr1 O14 Dy1 98.95(17) . .
Dy2 O14 Dy1 111.38(16) . .
Cr1 O14 H14 109(9) . .
Dy2 O14 H14 117(9) . .
Dy1 O14 H14 119(9) . .
S3 O12 Cr1 119.3(2) . .
S1 O1 Dy1 132.1(2) . 3_565
Cr1 O13 Cr1 97.06(16) . 3_565
Cr1 O13 Dy2 100.68(15) . .
Cr1 O13 Dy2 102.04(16) 3_565 .
Cr1 O13 Dy1 100.95(16) . 3_565
Cr1 O13 Dy1 102.17(15) 3_565 3_565
Dy2 O13 Dy1 145.05(17) . 3_565
S1 O4 Cr1 121.7(2) . .
S3 O9 Dy2 131.9(2) . 3_565
Dy1 O1W H1A 125(6) . .
Dy1 O1W H1B 117(6) . .
H1A O1W H1B 108.5(18) . .
S1 O3 Dy2 130.8(2) . .
Dy1 O2W H2B 128(5) . .
Dy1 O2W H2A 121(5) . .
H2B O2W H2A 107.9(18) . .
Dy2 O5W H5B 126(6) . .
Dy2 O5W H5A 115(6) . .
H5B O5W H5A 108.4(18) . .
S2 O8 Dy1 146.2(3) . .
S3 O11 Dy1 132.1(2) . .
Dy2 O4W H4B 124(6) . .
Dy2 O4W H4A 123(6) . .
H4B O4W H4A 108.2(18) . .
Dy2 O3W H3B 109(6) . .
Dy2 O3W H3A 129(6) . .
H3B O3W H3A 107.8(18) . .
H6A O6W H6B 106.6(17) . .
C11 N11 C12 110.1(8) . 3_666
C11 N11 H11A 109.6 . .
C12 N11 H11A 109.6 3_666 .
C11 N11 H11B 109.6 . .
C12 N11 H11B 109.6 3_666 .
H11A N11 H11B 108.2 . .
N11 C11 C12 108.5(7) . .
N11 C11 H11C 110.0 . .
C12 C11 H11C 110.0 . .
N11 C11 H11D 110.0 . .
C12 C11 H11D 110.0 . .
H11C C11 H11D 108.4 . .
C11 C12 N11 108.0(7) . 3_666
C11 C12 H12A 110.1 . .
N11 C12 H12A 110.1 3_666 .
C11 C12 H12B 110.1 . .
N11 C12 H12B 110.1 3_666 .
H12A C12 H12B 108.4 . .

loop_
_geom_bond_atom_site_label_1
_geom_bond_atom_site_label_2
_geom_bond_distance
_geom_bond_site_symmetry_2
Dy1 O8 2.335(4) .
Dy1 O1 2.337(4) 3_565
Dy1 O13 2.363(4) 3_565
Dy1 O11 2.375(4) .
Dy1 O2W 2.377(4) .
Dy1 O20 2.405(4) 3_565
Dy1 O1W 2.422(4) .
Dy1 O14 2.433(4) .
Dy1 Cr1 3.3268(9) 3_565
Dy1 Cr1 3.3648(9) .
Dy1 Dy2 3.9848(4) .
Dy2 O3 2.322(4) .
Dy2 O13 2.343(4) .
Dy2 O9 2.348(4) 3_565
Dy2 O3W 2.361(5) .
Dy2 O4W 2.363(4) .
Dy2 O14 2.391(4) .
Dy2 O5W 2.421(4) .
Dy2 O20 2.436(4) 3_565
Dy2 Cr1 3.3039(9) .
Dy2 Cr1 3.3452(9) 3_565
Cr1 O13 1.936(4) .
Cr1 O13 1.949(4) 3_565
Cr1 O20 1.975(4) .
Cr1 O14 1.977(4) .
Cr1 O12 2.019(4) .
Cr1 O4 2.025(4) .
Cr1 Cr1 2.9105(18) 3_565
Cr1 Dy1 3.3268(9) 3_565
Cr1 Dy2 3.3452(9) 3_565
S1 O2 1.450(4) .
S1 O1 1.474(4) .
S1 O3 1.479(4) .
S1 O4 1.502(4) .
S2 O6 1.462(4) .
S2 O7 1.465(4) .
S2 O5 1.480(5) .
S2 O8 1.481(4) .
S3 O10 1.456(4) .
S3 O9 1.467(4) .
S3 O11 1.480(4) .
S3 O12 1.502(4) .
O20 Dy1 2.405(4) 3_565
O20 Dy2 2.436(4) 3_565
O20 H20 0.72(10) .
O14 H14 0.69(10) .
O1 Dy1 2.337(4) 3_565
O13 Cr1 1.949(4) 3_565
O13 Dy1 2.363(4) 3_565
O9 Dy2 2.348(4) 3_565
O1W H1A 0.858(10) .
O1W H1B 0.857(10) .
O2W H2B 0.859(10) .
O2W H2A 0.859(10) .
O5W H5B 0.857(10) .
O5W H5A 0.857(10) .
O4W H4B 0.859(10) .
O4W H4A 0.858(10) .
O3W H3B 0.860(10) .
O3W H3A 0.859(10) .
O6W H6A 0.867(10) .
O6W H6B 0.863(10) .
N11 C11 1.449(10) .
N11 C12 1.507(11) 3_666
N11 H11A 0.9000 .
N11 H11B 0.9000 .
C11 C12 1.451(11) .
C11 H11C 0.9700 .
C11 H11D 0.9700 .
C12 N11 1.507(11) 3_666
C12 H12A 0.9700 .
C12 H12B 0.9700 .

loop_
_geom_hbond_atom_site_label_D
_geom_hbond_atom_site_label_H
_geom_hbond_atom_site_label_A
_geom_hbond_distance_DH
_geom_hbond_distance_HA
_geom_hbond_distance_DA
_geom_hbond_angle_DHA
_geom_hbond_site_symmetry_A
O14 H14 O5 0.69(10) 2.29(10) 2.889(6) 146(12) .
O20 H20 O5 0.72(10) 2.10(10) 2.814(6) 173(12) 2
O1W H1B O2 0.857(10) 1.99(2) 2.841(6) 170(10) 1_655
O2W H2A O6W 0.859(10) 1.841(17) 2.694(8) 172(9) .
O6W H6B O3 0.863(10) 2.19(7) 2.903(7) 140(9) 4_666
O4W H4A O6 0.858(10) 1.92(3) 2.759(6) 167(10) .
O3W H3A O5 0.859(10) 1.97(6) 2.697(7) 141(9) 4_565
O6W H6A O7 0.867(10) 2.52(10) 2.797(8) 100(7) .
O4W H4B O10 0.859(10) 1.933(12) 2.792(6) 178(9) 2_545
O1W H1A O7 0.858(10) 1.97(2) 2.814(6) 167(8) 4_565
O5W H5A O4 0.857(10) 2.04(3) 2.867(6) 163(8) 4_565
O2W H2B O7 0.859(10) 2.054(13) 2.912(6) 176(9) 2_655
O5W H5B O6 0.857(10) 1.941(18) 2.793(6) 173(10) 3
O3W H3B O12 0.860(10) 2.16(5) 2.898(6) 144(8) 4_565
N11 H11B O10 0.90 2.13 2.986(11) 158.8 .
N11 H11A O6W 0.90 2.13 2.942(11) 149.6 3_666

loop_
_geom_torsion_atom_site_label_1
_geom_torsion_atom_site_label_2
_geom_torsion_atom_site_label_3
_geom_torsion_atom_site_label_4
_geom_torsion
_geom_torsion_site_symmetry_1
_geom_torsion_site_symmetry_4
O8 Dy1 Dy2 O3 88.36(16) . .
O1 Dy1 Dy2 O3 -116.63(17) 3_565 .
O13 Dy1 Dy2 O3 -59.38(15) 3_565 .
O11 Dy1 Dy2 O3 -0.28(16) . .
O2W Dy1 Dy2 O3 116.3(3) . .
O20 Dy1 Dy2 O3 -138.4(2) 3_565 .
O1W Dy1 Dy2 O3 166.44(16) . .
O14 Dy1 Dy2 O3 18.6(2) . .
Cr1 Dy1 Dy2 O3 -92.84(12) 3_565 .
Cr1 Dy1 Dy2 O3 -26.93(12) . .
O8 Dy1 Dy2 O13 148.78(14) . .
O1 Dy1 Dy2 O13 -56.21(16) 3_565 .
O13 Dy1 Dy2 O13 1.05(19) 3_565 .
O11 Dy1 Dy2 O13 60.15(15) . .
O2W Dy1 Dy2 O13 176.8(3) . .
O20 Dy1 Dy2 O13 -77.98(19) 3_565 .
O1W Dy1 Dy2 O13 -133.13(15) . .
O14 Dy1 Dy2 O13 79.1(2) . .
Cr1 Dy1 Dy2 O13 -32.41(10) 3_565 .
Cr1 Dy1 Dy2 O13 33.50(10) . .
O8 Dy1 Dy2 O9 -150.45(16) . 3_565
O1 Dy1 Dy2 O9 4.56(17) 3_565 3_565
O13 Dy1 Dy2 O9 61.81(15) 3_565 3_565
O11 Dy1 Dy2 O9 120.91(16) . 3_565
O2W Dy1 Dy2 O9 -122.5(3) . 3_565
O20 Dy1 Dy2 O9 -17.2(2) 3_565 3_565
O1W Dy1 Dy2 O9 -72.37(16) . 3_565
O14 Dy1 Dy2 O9 139.8(2) . 3_565
Cr1 Dy1 Dy2 O9 28.35(12) 3_565 3_565
Cr1 Dy1 Dy2 O9 94.26(12) . 3_565
O8 Dy1 Dy2 O3W -59.91(17) . .
O1 Dy1 Dy2 O3W 95.10(19) 3_565 .
O13 Dy1 Dy2 O3W 152.36(17) 3_565 .
O11 Dy1 Dy2 O3W -148.55(18) . .
O2W Dy1 Dy2 O3W -31.9(3) . .
O20 Dy1 Dy2 O3W 73.3(2) 3_565 .
O1W Dy1 Dy2 O3W 18.18(18) . .
O14 Dy1 Dy2 O3W -129.6(2) . .
Cr1 Dy1 Dy2 O3W 118.89(14) 3_565 .
Cr1 Dy1 Dy2 O3W -175.20(14) . .
O8 Dy1 Dy2 O4W 12.52(16) . .
O1 Dy1 Dy2 O4W 167.53(17) 3_565 .
O13 Dy1 Dy2 O4W -135.21(15) 3_565 .
O11 Dy1 Dy2 O4W -76.11(16) . .
O2W Dy1 Dy2 O4W 40.5(3) . .
O20 Dy1 Dy2 O4W 145.8(2) 3_565 .
O1W Dy1 Dy2 O4W 90.61(16) . .
O14 Dy1 Dy2 O4W -57.2(2) . .
Cr1 Dy1 Dy2 O4W -168.67(12) 3_565 .
Cr1 Dy1 Dy2 O4W -102.76(12) . .
O8 Dy1 Dy2 O14 69.7(2) . .
O1 Dy1 Dy2 O14 -135.3(2) 3_565 .
O13 Dy1 Dy2 O14 -78.0(2) 3_565 .
O11 Dy1 Dy2 O14 -18.9(2) . .
O2W Dy1 Dy2 O14 97.7(3) . .
O20 Dy1 Dy2 O14 -157.1(2) 3_565 .
O1W Dy1 Dy2 O14 147.8(2) . .
Cr1 Dy1 Dy2 O14 -111.49(17) 3_565 .
Cr1 Dy1 Dy2 O14 -45.58(17) . .
O8 Dy1 Dy2 O5W -50.7(3) . .
O1 Dy1 Dy2 O5W 104.3(3) 3_565 .
O13 Dy1 Dy2 O5W 161.6(3) 3_565 .
O11 Dy1 Dy2 O5W -139.3(3) . .
O2W Dy1 Dy2 O5W -22.7(4) . .
O20 Dy1 Dy2 O5W 82.5(3) 3_565 .
O1W Dy1 Dy2 O5W 27.4(3) . .
O14 Dy1 Dy2 O5W -120.4(3) . .
Cr1 Dy1 Dy2 O5W 128.1(3) 3_565 .
Cr1 Dy1 Dy2 O5W -166.0(3) . .
O8 Dy1 Dy2 O20 -133.2(2) . 3_565
O1 Dy1 Dy2 O20 21.8(2) 3_565 3_565
O13 Dy1 Dy2 O20 79.04(19) 3_565 3_565
O11 Dy1 Dy2 O20 138.1(2) . 3_565
O2W Dy1 Dy2 O20 -105.2(3) . 3_565
O1W Dy1 Dy2 O20 -55.1(2) . 3_565
O14 Dy1 Dy2 O20 157.1(2) . 3_565
Cr1 Dy1 Dy2 O20 45.57(17) 3_565 3_565
Cr1 Dy1 Dy2 O20 111.48(17) . 3_565
O8 Dy1 Dy2 Cr1 115.29(11) . .
O1 Dy1 Dy2 Cr1 -89.70(12) 3_565 .
O13 Dy1 Dy2 Cr1 -32.45(10) 3_565 .
O11 Dy1 Dy2 Cr1 26.65(11) . .
O2W Dy1 Dy2 Cr1 143.3(3) . .
O20 Dy1 Dy2 Cr1 -111.48(17) 3_565 .
O1W Dy1 Dy2 Cr1 -166.63(11) . .
O14 Dy1 Dy2 Cr1 45.58(17) . .
Cr1 Dy1 Dy2 Cr1 -65.91(3) 3_565 .
O8 Dy1 Dy2 Cr1 -178.80(11) . 3_565
O1 Dy1 Dy2 Cr1 -23.80(12) 3_565 3_565
O13 Dy1 Dy2 Cr1 33.46(10) 3_565 3_565
O11 Dy1 Dy2 Cr1 92.56(11) . 3_565
O2W Dy1 Dy2 Cr1 -150.8(3) . 3_565
O20 Dy1 Dy2 Cr1 -45.57(17) 3_565 3_565
O1W Dy1 Dy2 Cr1 -100.72(11) . 3_565
O14 Dy1 Dy2 Cr1 111.49(17) . 3_565
Cr1 Dy1 Dy2 Cr1 65.91(3) . 3_565
O3 Dy2 Cr1 O13 -90.22(19) . .
O9 Dy2 Cr1 O13 2.3(2) 3_565 .
O3W Dy2 Cr1 O13 119.7(2) . .
O4W Dy2 Cr1 O13 -159.6(2) . .
O14 Dy2 Cr1 O13 156.8(2) . .
O5W Dy2 Cr1 O13 -77.9(3) . .
O20 Dy2 Cr1 O13 79.99(19) 3_565 .
Cr1 Dy2 Cr1 O13 45.52(16) 3_565 .
Dy1 Dy2 Cr1 O13 113.61(16) . .
O3 Dy2 Cr1 O13 -165.43(15) . 3_565
O13 Dy2 Cr1 O13 -75.2(2) . 3_565
O9 Dy2 Cr1 O13 -72.92(16) 3_565 3_565
O3W Dy2 Cr1 O13 44.5(2) . 3_565
O4W Dy2 Cr1 O13 125.23(16) . 3_565
O14 Dy2 Cr1 O13 81.6(2) . 3_565
O5W Dy2 Cr1 O13 -153.1(2) . 3_565
O20 Dy2 Cr1 O13 4.77(15) 3_565 3_565
Cr1 Dy2 Cr1 O13 -29.69(11) 3_565 3_565
Dy1 Dy2 Cr1 O13 38.39(11) . 3_565
O3 Dy2 Cr1 O20 -74.87(19) . .
O13 Dy2 Cr1 O20 15.3(2) . .
O9 Dy2 Cr1 O20 17.6(2) 3_565 .
O3W Dy2 Cr1 O20 135.1(2) . .
O4W Dy2 Cr1 O20 -144.2(2) . .
O14 Dy2 Cr1 O20 172.2(2) . .
O5W Dy2 Cr1 O20 -62.5(3) . .
O20 Dy2 Cr1 O20 95.34(19) 3_565 .
Cr1 Dy2 Cr1 O20 60.87(16) 3_565 .
Dy1 Dy2 Cr1 O20 128.95(17) . .
O3 Dy2 Cr1 O14 112.9(2) . .
O13 Dy2 Cr1 O14 -156.8(2) . .
O9 Dy2 Cr1 O14 -154.6(2) 3_565 .
O3W Dy2 Cr1 O14 -37.1(2) . .
O4W Dy2 Cr1 O14 43.6(2) . .
O5W Dy2 Cr1 O14 125.3(3) . .
O20 Dy2 Cr1 O14 -76.9(2) 3_565 .
Cr1 Dy2 Cr1 O14 -111.32(17) 3_565 .
Dy1 Dy2 Cr1 O14 -43.23(17) . .
O3 Dy2 Cr1 O12 92.9(2) . .
O13 Dy2 Cr1 O12 -176.9(2) . .
O9 Dy2 Cr1 O12 -174.6(2) 3_565 .
O3W Dy2 Cr1 O12 -57.1(3) . .
O4W Dy2 Cr1 O12 23.6(2) . .
O14 Dy2 Cr1 O12 -20.0(2) . .
O5W Dy2 Cr1 O12 105.3(3) . .
O20 Dy2 Cr1 O12 -96.9(2) 3_565 .
Cr1 Dy2 Cr1 O12 -131.34(18) 3_565 .
Dy1 Dy2 Cr1 O12 -63.25(17) . .
O3 Dy2 Cr1 O4 12.14(15) . .
O13 Dy2 Cr1 O4 102.4(2) . .
O9 Dy2 Cr1 O4 104.65(16) 3_565 .
O3W Dy2 Cr1 O4 -137.9(2) . .
O4W Dy2 Cr1 O4 -57.20(16) . .
O14 Dy2 Cr1 O4 -100.8(2) . .
O5W Dy2 Cr1 O4 24.5(2) . .
O20 Dy2 Cr1 O4 -177.65(15) 3_565 .
Cr1 Dy2 Cr1 O4 147.88(12) 3_565 .
Dy1 Dy2 Cr1 O4 -144.03(11) . .
O3 Dy2 Cr1 Cr1 -135.74(11) . 3_565
O13 Dy2 Cr1 Cr1 -45.52(16) . 3_565
O9 Dy2 Cr1 Cr1 -43.24(12) 3_565 3_565
O3W Dy2 Cr1 Cr1 74.21(18) . 3_565
O4W Dy2 Cr1 Cr1 154.92(11) . 3_565
O14 Dy2 Cr1 Cr1 111.32(17) . 3_565
O5W Dy2 Cr1 Cr1 -123.4(2) . 3_565
O20 Dy2 Cr1 Cr1 34.46(11) 3_565 3_565
Dy1 Dy2 Cr1 Cr1 68.08(3) . 3_565
O3 Dy2 Cr1 Dy1 -71.28(11) . 3_565
O13 Dy2 Cr1 Dy1 18.93(16) . 3_565
O9 Dy2 Cr1 Dy1 21.22(11) 3_565 3_565
O3W Dy2 Cr1 Dy1 138.67(17) . 3_565
O4W Dy2 Cr1 Dy1 -140.62(11) . 3_565
O14 Dy2 Cr1 Dy1 175.78(17) . 3_565
O5W Dy2 Cr1 Dy1 -58.9(2) . 3_565
O20 Dy2 Cr1 Dy1 98.92(10) 3_565 3_565
Cr1 Dy2 Cr1 Dy1 64.46(3) 3_565 3_565
Dy1 Dy2 Cr1 Dy1 132.54(2) . 3_565
O3 Dy2 Cr1 Dy2 -135.74(11) . 3_565
O13 Dy2 Cr1 Dy2 -45.52(16) . 3_565
O9 Dy2 Cr1 Dy2 -43.24(12) 3_565 3_565
O3W Dy2 Cr1 Dy2 74.21(18) . 3_565
O4W Dy2 Cr1 Dy2 154.92(11) . 3_565
O14 Dy2 Cr1 Dy2 111.32(17) . 3_565
O5W Dy2 Cr1 Dy2 -123.4(2) . 3_565
O20 Dy2 Cr1 Dy2 34.46(11) 3_565 3_565
Cr1 Dy2 Cr1 Dy2 0.0 3_565 3_565
Dy1 Dy2 Cr1 Dy2 68.08(3) . 3_565
O3 Dy2 Cr1 Dy1 156.17(11) . .
O13 Dy2 Cr1 Dy1 -113.61(16) . .
O9 Dy2 Cr1 Dy1 -111.32(11) 3_565 .
O3W Dy2 Cr1 Dy1 6.13(18) . .
O4W Dy2 Cr1 Dy1 86.84(11) . .
O14 Dy2 Cr1 Dy1 43.23(17) . .
O5W Dy2 Cr1 Dy1 168.5(2) . .
O20 Dy2 Cr1 Dy1 -33.62(10) 3_565 .
Cr1 Dy2 Cr1 Dy1 -68.08(3) 3_565 .
O8 Dy1 Cr1 O13 -109.25(16) . .
O1 Dy1 Cr1 O13 76.52(16) 3_565 .
O13 Dy1 Cr1 O13 75.8(2) 3_565 .
O11 Dy1 Cr1 O13 165.28(16) . .
O2W Dy1 Cr1 O13 162.7(2) . .
O20 Dy1 Cr1 O13 -5.45(15) 3_565 .
O1W Dy1 Cr1 O13 -16.8(2) . .
O14 Dy1 Cr1 O13 -83.2(2) . .
Cr1 Dy1 Cr1 O13 29.85(11) 3_565 .
Dy2 Dy1 Cr1 O13 -39.77(11) . .
O8 Dy1 Cr1 O13 174.95(19) . 3_565
O1 Dy1 Cr1 O13 0.72(19) 3_565 3_565
O11 Dy1 Cr1 O13 89.48(19) . 3_565
O2W Dy1 Cr1 O13 86.9(2) . 3_565
O20 Dy1 Cr1 O13 -81.24(19) 3_565 3_565
O1W Dy1 Cr1 O13 -92.6(3) . 3_565
O14 Dy1 Cr1 O13 -159.0(2) . 3_565
Cr1 Dy1 Cr1 O13 -45.95(16) 3_565 3_565
Dy2 Dy1 Cr1 O13 -115.57(16) . 3_565
O8 Dy1 Cr1 O20 160.84(19) . .
O1 Dy1 Cr1 O20 -13.40(19) 3_565 .
O13 Dy1 Cr1 O20 -14.1(2) 3_565 .
O11 Dy1 Cr1 O20 75.36(19) . .
O2W Dy1 Cr1 O20 72.8(2) . .
O20 Dy1 Cr1 O20 -95.36(17) 3_565 .
O1W Dy1 Cr1 O20 -106.8(2) . .
O14 Dy1 Cr1 O20 -173.1(2) . .
Cr1 Dy1 Cr1 O20 -60.07(15) 3_565 .
Dy2 Dy1 Cr1 O20 -129.69(16) . .
O8 Dy1 Cr1 O14 -26.0(2) . .
O1 Dy1 Cr1 O14 159.7(2) 3_565 .
O13 Dy1 Cr1 O14 159.0(2) 3_565 .
O11 Dy1 Cr1 O14 -111.5(2) . .
O2W Dy1 Cr1 O14 -114.1(2) . .
O20 Dy1 Cr1 O14 77.8(2) 3_565 .
O1W Dy1 Cr1 O14 66.4(3) . .
Cr1 Dy1 Cr1 O14 113.07(17) 3_565 .
Dy2 Dy1 Cr1 O14 43.45(17) . .
O8 Dy1 Cr1 O12 72.82(16) . .
O1 Dy1 Cr1 O12 -101.42(16) 3_565 .
O13 Dy1 Cr1 O12 -102.14(19) 3_565 .
O11 Dy1 Cr1 O12 -12.66(15) . .
O2W Dy1 Cr1 O12 -15.2(2) . .
O20 Dy1 Cr1 O12 176.62(16) 3_565 .
O1W Dy1 Cr1 O12 165.2(2) . .
O14 Dy1 Cr1 O12 98.8(2) . .
Cr1 Dy1 Cr1 O12 -148.09(12) 3_565 .
Dy2 Dy1 Cr1 O12 142.29(12) . .
O8 Dy1 Cr1 O4 -9.8(2) . .
O1 Dy1 Cr1 O4 176.0(2) 3_565 .
O13 Dy1 Cr1 O4 175.3(2) 3_565 .
O11 Dy1 Cr1 O4 -95.3(2) . .
O2W Dy1 Cr1 O4 -97.9(2) . .
O20 Dy1 Cr1 O4 94.0(2) 3_565 .
O1W Dy1 Cr1 O4 82.6(3) . .
O14 Dy1 Cr1 O4 16.2(2) . .
Cr1 Dy1 Cr1 O4 129.31(18) 3_565 .
Dy2 Dy1 Cr1 O4 59.69(17) . .
O8 Dy1 Cr1 Cr1 -139.10(12) . 3_565
O1 Dy1 Cr1 Cr1 46.67(11) 3_565 3_565
O13 Dy1 Cr1 Cr1 45.95(16) 3_565 3_565
O11 Dy1 Cr1 Cr1 135.43(11) . 3_565
O2W Dy1 Cr1 Cr1 132.84(18) . 3_565
O20 Dy1 Cr1 Cr1 -35.29(11) 3_565 3_565
O1W Dy1 Cr1 Cr1 -46.7(2) . 3_565
O14 Dy1 Cr1 Cr1 -113.07(17) . 3_565
Dy2 Dy1 Cr1 Cr1 -69.62(3) . 3_565
O8 Dy1 Cr1 Dy2 -69.48(11) . .
O1 Dy1 Cr1 Dy2 116.29(11) 3_565 .
O13 Dy1 Cr1 Dy2 115.57(16) 3_565 .
O11 Dy1 Cr1 Dy2 -154.95(11) . .
O2W Dy1 Cr1 Dy2 -157.54(18) . .
O20 Dy1 Cr1 Dy2 34.32(10) 3_565 .
O1W Dy1 Cr1 Dy2 22.9(2) . .
O14 Dy1 Cr1 Dy2 -43.45(17) . .
Cr1 Dy1 Cr1 Dy2 69.62(3) 3_565 .
O8 Dy1 Cr1 Dy1 -139.10(12) . 3_565
O1 Dy1 Cr1 Dy1 46.67(11) 3_565 3_565
O13 Dy1 Cr1 Dy1 45.95(16) 3_565 3_565
O11 Dy1 Cr1 Dy1 135.43(11) . 3_565
O2W Dy1 Cr1 Dy1 132.84(18) . 3_565
O20 Dy1 Cr1 Dy1 -35.29(11) 3_565 3_565
O1W Dy1 Cr1 Dy1 -46.7(2) . 3_565
O14 Dy1 Cr1 Dy1 -113.07(17) . 3_565
Cr1 Dy1 Cr1 Dy1 0.0 3_565 3_565
Dy2 Dy1 Cr1 Dy1 -69.62(3) . 3_565
O8 Dy1 Cr1 Dy2 157.77(11) . 3_565
O1 Dy1 Cr1 Dy2 -16.46(11) 3_565 3_565
O13 Dy1 Cr1 Dy2 -17.19(16) 3_565 3_565
O11 Dy1 Cr1 Dy2 72.30(11) . 3_565
O2W Dy1 Cr1 Dy2 69.71(18) . 3_565
O20 Dy1 Cr1 Dy2 -98.43(10) 3_565 3_565
O1W Dy1 Cr1 Dy2 -109.8(2) . 3_565
O14 Dy1 Cr1 Dy2 -176.21(17) . 3_565
Cr1 Dy1 Cr1 Dy2 -63.14(3) 3_565 3_565
Dy2 Dy1 Cr1 Dy2 -132.76(2) . 3_565
O13 Cr1 O20 Dy1 15.64(16) . 3_565
O13 Cr1 O20 Dy1 98.67(16) 3_565 3_565
O14 Cr1 O20 Dy1 61.4(16) . 3_565
O12 Cr1 O20 Dy1 -166.70(16) . 3_565
O4 Cr1 O20 Dy1 -78.01(16) . 3_565
Cr1 Cr1 O20 Dy1 57.32(12) 3_565 3_565
Dy2 Cr1 O20 Dy1 5.0(2) . 3_565
Dy2 Cr1 O20 Dy1 112.55(18) 3_565 3_565
Dy1 Cr1 O20 Dy1 108.32(13) . 3_565
O13 Cr1 O20 Dy2 -96.91(16) . 3_565
O13 Cr1 O20 Dy2 -13.88(15) 3_565 3_565
O14 Cr1 O20 Dy2 -51.1(16) . 3_565
O12 Cr1 O20 Dy2 80.75(16) . 3_565
O4 Cr1 O20 Dy2 169.44(15) . 3_565
Cr1 Cr1 O20 Dy2 -55.23(11) 3_565 3_565
Dy2 Cr1 O20 Dy2 -107.55(14) . 3_565
Dy1 Cr1 O20 Dy2 -112.55(18) 3_565 3_565
Dy1 Cr1 O20 Dy2 -4.2(2) . 3_565
O13 Cr1 O14 Dy2 -15.92(16) . .
O13 Cr1 O14 Dy2 -98.97(16) 3_565 .
O20 Cr1 O14 Dy2 -61.7(16) . .
O12 Cr1 O14 Dy2 166.47(16) . .
O4 Cr1 O14 Dy2 77.69(16) . .
Cr1 Cr1 O14 Dy2 -57.60(12) 3_565 .
Dy1 Cr1 O14 Dy2 -5.6(2) 3_565 .
Dy2 Cr1 O14 Dy2 -108.33(14) 3_565 .
Dy1 Cr1 O14 Dy2 -113.21(19) . .
O13 Cr1 O14 Dy1 97.30(16) . .
O13 Cr1 O14 Dy1 14.25(15) 3_565 .
O20 Cr1 O14 Dy1 51.5(16) . .
O12 Cr1 O14 Dy1 -80.31(16) . .
O4 Cr1 O14 Dy1 -169.09(16) . .
Cr1 Cr1 O14 Dy1 55.61(12) 3_565 .
Dy2 Cr1 O14 Dy1 113.21(19) . .
Dy1 Cr1 O14 Dy1 107.64(14) 3_565 .
Dy2 Cr1 O14 Dy1 4.9(2) 3_565 .
O3 Dy2 O14 Cr1 -61.37(17) . .
O13 Dy2 O14 Cr1 13.96(14) . .
O9 Dy2 O14 Cr1 39.6(3) 3_565 .
O3W Dy2 O14 Cr1 152.21(18) . .
O4W Dy2 O14 Cr1 -136.44(19) . .
O5W Dy2 O14 Cr1 -123.4(3) . .
O20 Dy2 O14 Cr1 89.08(17) 3_565 .
Cr1 Dy2 O14 Cr1 50.89(12) 3_565 .
Dy1 Dy2 O14 Cr1 102.9(2) . .
O3 Dy2 O14 Dy1 -164.23(17) . .
O13 Dy2 O14 Dy1 -88.90(17) . .
O9 Dy2 O14 Dy1 -63.3(3) 3_565 .
O3W Dy2 O14 Dy1 49.35(19) . .
O4W Dy2 O14 Dy1 120.71(19) . .
O5W Dy2 O14 Dy1 133.7(3) . .
O20 Dy2 O14 Dy1 -13.78(14) 3_565 .
Cr1 Dy2 O14 Dy1 -102.9(2) . .
Cr1 Dy2 O14 Dy1 -51.96(12) 3_565 .
O8 Dy1 O14 Cr1 153.99(19) . .
O1 Dy1 O14 Cr1 -31.2(3) 3_565 .
O13 Dy1 O14 Cr1 -12.57(14) 3_565 .
O11 Dy1 O14 Cr1 61.13(17) . .
O2W Dy1 O14 Cr1 116.3(2) . .
O20 Dy1 O14 Cr1 -88.14(17) 3_565 .
O1W Dy1 O14 Cr1 -140.59(16) . .
Cr1 Dy1 O14 Cr1 -49.72(12) 3_565 .
Dy2 Dy1 O14 Cr1 -102.1(2) . .
O8 Dy1 O14 Dy2 -103.89(19) . .
O1 Dy1 O14 Dy2 70.9(3) 3_565 .
O13 Dy1 O14 Dy2 89.54(17) 3_565 .
O11 Dy1 O14 Dy2 163.25(18) . .
O2W Dy1 O14 Dy2 -141.6(2) . .
O20 Dy1 O14 Dy2 13.98(15) 3_565 .
O1W Dy1 O14 Dy2 -38.5(2) . .
Cr1 Dy1 O14 Dy2 52.40(12) 3_565 .
Cr1 Dy1 O14 Dy2 102.1(2) . .
O10 S3 O12 Cr1 -179.2(2) . .
O9 S3 O12 Cr1 60.9(3) . .
O11 S3 O12 Cr1 -60.2(3) . .
O13 Cr1 O12 S3 -15(4) . .
O13 Cr1 O12 S3 -0.1(3) 3_565 .
O20 Cr1 O12 S3 -87.8(3) . .
O14 Cr1 O12 S3 87.2(3) . .
O4 Cr1 O12 S3 -179.9(3) . .
Cr1 Cr1 O12 S3 -0.7(4) 3_565 .
Dy2 Cr1 O12 S3 101.4(3) . .
Dy1 Cr1 O12 S3 -101.5(3) 3_565 .
Dy2 Cr1 O12 S3 -42.2(2) 3_565 .
Dy1 Cr1 O12 S3 42.2(2) . .
O2 S1 O1 Dy1 158.1(3) . 3_565
O3 S1 O1 Dy1 -80.0(4) . 3_565
O4 S1 O1 Dy1 37.8(4) . 3_565
O13 Cr1 O13 Cr1 0.0 3_565 3_565
O20 Cr1 O13 Cr1 87.86(17) . 3_565
O14 Cr1 O13 Cr1 -87.33(17) . 3_565
O12 Cr1 O13 Cr1 15(4) . 3_565
O4 Cr1 O13 Cr1 179.80(17) . 3_565
Dy2 Cr1 O13 Cr1 -103.72(19) . 3_565
Dy1 Cr1 O13 Cr1 103.90(18) 3_565 3_565
Dy2 Cr1 O13 Cr1 42.04(13) 3_565 3_565
Dy1 Cr1 O13 Cr1 -42.11(13) . 3_565
O13 Cr1 O13 Dy2 103.72(19) 3_565 .
O20 Cr1 O13 Dy2 -168.42(17) . .
O14 Cr1 O13 Dy2 16.39(17) . .
O12 Cr1 O13 Dy2 119(4) . .
O4 Cr1 O13 Dy2 -76.48(16) . .
Cr1 Cr1 O13 Dy2 103.72(19) 3_565 .
Dy1 Cr1 O13 Dy2 -152.4(2) 3_565 .
Dy2 Cr1 O13 Dy2 145.77(11) 3_565 .
Dy1 Cr1 O13 Dy2 61.61(12) . .
O13 Cr1 O13 Dy1 -103.90(18) 3_565 3_565
O20 Cr1 O13 Dy1 -16.04(17) . 3_565
O14 Cr1 O13 Dy1 168.77(17) . 3_565
O12 Cr1 O13 Dy1 -89(4) . 3_565
O4 Cr1 O13 Dy1 75.90(16) . 3_565
Cr1 Cr1 O13 Dy1 -103.90(18) 3_565 3_565
Dy2 Cr1 O13 Dy1 152.4(2) . 3_565
Dy2 Cr1 O13 Dy1 -61.86(12) 3_565 3_565
Dy1 Cr1 O13 Dy1 -146.01(11) . 3_565
O3 Dy2 O13 Cr1 79.44(17) . .
O9 Dy2 O13 Cr1 -177.75(19) 3_565 .
O3W Dy2 O13 Cr1 -95.4(3) . .
O4W Dy2 O13 Cr1 29.1(3) . .
O14 Dy2 O13 Cr1 -14.38(15) . .
O5W Dy2 O13 Cr1 139.57(18) . .
O20 Dy2 O13 Cr1 -87.04(17) 3_565 .
Cr1 Dy2 O13 Cr1 -99.7(2) 3_565 .
Dy1 Dy2 O13 Cr1 -50.87(12) . .
O3 Dy2 O13 Cr1 179.11(18) . 3_565
O9 Dy2 O13 Cr1 -78.08(17) 3_565 3_565
O3W Dy2 O13 Cr1 4.3(3) . 3_565
O4W Dy2 O13 Cr1 128.74(18) . 3_565
O14 Dy2 O13 Cr1 85.30(17) . 3_565
O5W Dy2 O13 Cr1 -120.75(19) . 3_565
O20 Dy2 O13 Cr1 12.64(14) 3_565 3_565
Cr1 Dy2 O13 Cr1 99.7(2) . 3_565
Dy1 Dy2 O13 Cr1 48.81(11) . 3_565
O3 Dy2 O13 Dy1 -47.9(3) . 3_565
O9 Dy2 O13 Dy1 54.9(3) 3_565 3_565
O3W Dy2 O13 Dy1 137.2(3) . 3_565
O4W Dy2 O13 Dy1 -98.3(3) . 3_565
O14 Dy2 O13 Dy1 -141.8(3) . 3_565
O5W Dy2 O13 Dy1 12.2(4) . 3_565
O20 Dy2 O13 Dy1 145.6(3) 3_565 3_565
Cr1 Dy2 O13 Dy1 -127.4(4) . 3_565
Cr1 Dy2 O13 Dy1 132.9(4) 3_565 3_565
Dy1 Dy2 O13 Dy1 -178.3(3) . 3_565
O2 S1 O4 Cr1 -180.0(2) . .
O1 S1 O4 Cr1 -59.0(3) . .
O3 S1 O4 Cr1 59.6(3) . .
O13 Cr1 O4 S1 1.1(3) . .
O13 Cr1 O4 S1 5(3) 3_565 .
O20 Cr1 O4 S1 88.8(3) . .
O14 Cr1 O4 S1 -86.8(3) . .
O12 Cr1 O4 S1 -179.6(3) . .
Cr1 Cr1 O4 S1 1.3(4) 3_565 .
Dy2 Cr1 O4 S1 -41.9(2) . .
Dy1 Cr1 O4 S1 44.0(2) 3_565 .
Dy2 Cr1 O4 S1 100.1(3) 3_565 .
Dy1 Cr1 O4 S1 -98.3(3) . .
O10 S3 O9 Dy2 -164.1(3) . 3_565
O11 S3 O9 Dy2 73.5(4) . 3_565
O12 S3 O9 Dy2 -46.2(4) . 3_565
O2 S1 O3 Dy2 -162.8(3) . .
O1 S1 O3 Dy2 75.1(4) . .
O4 S1 O3 Dy2 -43.0(4) . .
O13 Dy2 O3 S1 -22.5(3) . .
O9 Dy2 O3 S1 -93.8(3) 3_565 .
O3W Dy2 O3 S1 151.5(3) . .
O4W Dy2 O3 S1 123.7(3) . .
O14 Dy2 O3 S1 47.1(3) . .
O5W Dy2 O3 S1 -159.6(3) . .
O20 Dy2 O3 S1 -1.4(5) 3_565 .
Cr1 Dy2 O3 S1 14.0(3) . .
Cr1 Dy2 O3 S1 -21.9(3) 3_565 .
Dy1 Dy2 O3 S1 36.6(4) . .
O6 S2 O8 Dy1 99.1(5) . .
O7 S2 O8 Dy1 -140.7(4) . .
O5 S2 O8 Dy1 -20.4(6) . .
O1 Dy1 O8 S2 164.6(4) 3_565 .
O13 Dy1 O8 S2 -1.4(6) 3_565 .
O11 Dy1 O8 S2 63.4(5) . .
O2W Dy1 O8 S2 136.3(5) . .
O20 Dy1 O8 S2 -80.2(5) 3_565 .
O1W Dy1 O8 S2 -148.7(5) . .
O14 Dy1 O8 S2 -21.2(5) . .
Cr1 Dy1 O8 S2 -55.7(5) 3_565 .
Cr1 Dy1 O8 S2 -5.9(5) . .
Dy2 Dy1 O8 S2 -54.3(5) . .
O10 S3 O11 Dy1 162.7(3) . .
O9 S3 O11 Dy1 -74.4(4) . .
O12 S3 O11 Dy1 45.1(4) . .
O8 Dy1 O11 S3 -121.2(3) . .
O1 Dy1 O11 S3 93.2(3) 3_565 .
O13 Dy1 O11 S3 21.8(3) 3_565 .
O2W Dy1 O11 S3 163.9(4) . .
O20 Dy1 O11 S3 -1.0(5) 3_565 .
O1W Dy1 O11 S3 167.8(3) . .
O14 Dy1 O11 S3 -47.3(3) . .
Cr1 Dy1 O11 S3 20.8(3) 3_565 .
Cr1 Dy1 O11 S3 -14.5(3) . .
Dy2 Dy1 O11 S3 -36.8(4) . .
C12 N11 C11 C12 -62.0(12) 3_666 .
N11 C11 C12 N11 60.7(12) . 3_666
